data_7714489
loop_
_publ_author_name
'Yang, Shuyi'
'Fu, Yaomei'
'Tian, Yiran'
'Zhao, Liang'
'Wang, Xinlong'
'Li, Baoli'

_publ_section_title
;
 Design and oxidative desulfurization of Ag/Ti heterometallic clusters
 based on Hard-Soft Acid-Base principle.
;
_journal_name_full 'Dalton transactions (Cambridge, England : 2003)'
_journal_paper_doi 10.1039/d3dt02387g
_journal_year 2023
_chemical_formula_moiety '2(C70 H60 Ag2 O18 P2 Ti2)'
_chemical_formula_sum 'C140 H120 Ag4 O36 P4 Ti4'
_chemical_formula_weight 3125.326
_space_group_crystal_system triclinic
_space_group_IT_number 2
_space_group_name_Hall '-P 1'
_space_group_name_H-M_alt 'P -1'
_symmetry_Int_Tables_number 2
_audit_creation_date 2023-10-23
_audit_creation_method
;
Olex2 1.5
(compiled 2023.08.17 svn.r577a77a9 for OlexSys, GUI svn.r6817)
;
_audit_update_record
;
2023-10-23 deposited with the CCDC.	2023-11-09 downloaded from the CCDC.
;
_cell_angle_alpha 103.505(9)
_cell_angle_beta 101.189(8)
_cell_angle_gamma 101.414(8)
_cell_formula_units_Z 1
_cell_length_a 12.4087(19)
_cell_length_b 14.508(3)
_cell_length_c 20.709(4)
_cell_measurement_reflns_used 9857
_cell_measurement_temperature 173(2)
_cell_measurement_theta_max 24.951
_cell_measurement_theta_min 2.706
_cell_volume 3438.6(11)
_computing_cell_refinement 'SAINT+ Ver. 2016.5-0 (Bruker-AXS, 2016)'
_computing_data_collection 'APEX3 Ver. 2016.5-0 (Bruker-AXS, 2016)'
_computing_data_reduction 'SAINT+ Ver. 2016.5-0 (Bruker-AXS, 2016)'
_computing_molecular_graphics 'Olex2 1.5 (Dolomanov et al., 2009)'
_computing_publication_material 'Olex2 1.5 (Dolomanov et al., 2009)'
_computing_structure_refinement 'olex2.refine 1.5-dev (Bourhis et al., 2015)'
_computing_structure_solution 'XT (Sheldrick, 2015a)'
_diffrn_ambient_temperature 173.15
_diffrn_detector_area_resol_mean 7.9
_diffrn_detector_type 'Bruker D8 VENTURE'
_diffrn_measured_fraction_theta_full 0.9850
_diffrn_measured_fraction_theta_max 0.9850
_diffrn_measurement_device 'three-circle diffractometer'
_diffrn_measurement_device_type 'Bruker D8 VENTURE'
_diffrn_measurement_method '0.60\ % \ w and 0.6\ % \ f scans'
_diffrn_radiation_type 'Mo K\a'
_diffrn_radiation_wavelength 0.71073
_diffrn_reflns_av_R_equivalents 0.0560
_diffrn_reflns_av_unetI/netI 0.0462
_diffrn_reflns_Laue_measured_fraction_full 0.9850
_diffrn_reflns_Laue_measured_fraction_max 0.9850
_diffrn_reflns_limit_h_max 14
_diffrn_reflns_limit_h_min -14
_diffrn_reflns_limit_k_max 17
_diffrn_reflns_limit_k_min -17
_diffrn_reflns_limit_l_max 24
_diffrn_reflns_limit_l_min -24
_diffrn_reflns_number 50748
_diffrn_reflns_point_group_measured_fraction_full 0.9850
_diffrn_reflns_point_group_measured_fraction_max 0.9850
_diffrn_reflns_theta_full 25.0779
_diffrn_reflns_theta_max 25.08
_diffrn_reflns_theta_min 2.56
_exptl_absorpt_coefficient_mu 0.901
_exptl_absorpt_correction_T_max 0.86
_exptl_absorpt_correction_T_min 0.84
_exptl_absorpt_correction_type multi-scan
_exptl_absorpt_process_details
;
SADABS-2016/2 (Krause et al., 2015) was used for absorption correction.
;
_exptl_crystal_colour red
_exptl_crystal_colour_primary red
_exptl_crystal_density_diffrn 1.509
_exptl_crystal_density_method 'not measured'
_exptl_crystal_description block
_exptl_crystal_F_000 1583.044
_exptl_crystal_size_max 0.24
_exptl_crystal_size_mid 0.22
_exptl_crystal_size_min 0.2
_refine_diff_density_max 0.8763
_refine_diff_density_min -0.6826
_refine_diff_density_rms 0.1410
_refine_ls_d_res_high 0.8384
_refine_ls_d_res_low 7.9635
_refine_ls_goodness_of_fit_ref 1.1873
_refine_ls_hydrogen_treatment constr
_refine_ls_matrix_type full
_refine_ls_number_constraints 108
_refine_ls_number_parameters 903
_refine_ls_number_reflns 12042
_refine_ls_number_restraints 24
_refine_ls_restrained_S_all 1.1860
_refine_ls_R_factor_all 0.0968
_refine_ls_R_factor_gt 0.0554
_refine_ls_shift/su_max -0.0007
_refine_ls_shift/su_mean 0.0000
_refine_ls_structure_factor_coef Fsqd
_refine_ls_weighting_details 'w=1/[\s^2^(Fo^2^)+(0.0509P)^2^+11.6384P] where P=(Fo^2^+2Fc^2^)/3'
_refine_ls_weighting_scheme calc
_refine_ls_wR_factor_gt 0.1272
_refine_ls_wR_factor_ref 0.1702
_reflns_Friedel_coverage 0.0
_reflns_limit_h_max 14
_reflns_limit_h_min -14
_reflns_limit_k_max 16
_reflns_limit_k_min -17
_reflns_limit_l_max 24
_reflns_limit_l_min 0
_reflns_number_gt 8279
_reflns_number_total 12042
_reflns_threshold_expression I>=2u(I)
_cod_data_source_file d3dt02387g2.cif
_cod_data_source_block 2277824
_cod_database_code 7714489
_olex2_refinement_description
;
1. Uiso/Uaniso restraints and constraints
Ag1: within 2A with sigma of 0.01 and sigma for terminal atoms of 0.03 within 2A
Ag2: within 2A with sigma of 0.01 and sigma for terminal atoms of 0.03 within 2A
Uanis(C61) \\sim Ueq, Uanis(C68) \\sim Ueq, Uanis(C71) \\sim Ueq, Uanis(C64)
\\sim Ueq: with sigma of 0.01 and sigma for terminal atoms of 0.01
2.a Aromatic/amide H refined with riding coordinates:
 C4(H4), C8(H8), C10(H10), C11(H11), C23(H23), C30(H30), C31(H31), C32(H32),
 C34(H34), C36(H36), C41(H41), C42(H42), C43(H43), C46(H46), C47(H47), C49(H49),
  C50(H50), C51(H51), C56(H56), C60(H60), C61(H61), C21(H21), C24(H24),
 C25(H25), C28(H28), C35(H35), C37(H37), C39(H39), C40(H40), C45(H45), C48(H48),
  C53(H53), C55(H55), C57(H57), C59(H59), C63(H63), C65(H65), C66(H66),
 C67(H67), C68(H68), C70(H70), C71(H71)
2.b Idealised Me refined as rotating group:
 C29(H29a,H29b,H29c), C62(H62a,H62b,H62c), C64(H64a,H64b,H64c), C44(H44a,H44b,
 H44c), C52(H52a,H52b,H52c), C69(H69a,H69b,H69c)
;
_olex2_submission_special_instructions 'No special instructions were received'

loop_
_space_group_symop_id
_space_group_symop_operation_xyz
1 x,y,z
2 -x,-y,-z

loop_
_atom_site_label
_atom_site_type_symbol
_atom_site_fract_x
_atom_site_fract_y
_atom_site_fract_z
_atom_site_U_iso_or_equiv
_atom_site_adp_type
_atom_site_occupancy
_atom_site_refinement_flags_posn
_atom_site_refinement_flags_adp
_atom_site_disorder_group
Ag2 Ag 0.62180(9) -0.24310(10) 0.47403(7) 0.0619(5) Uani 1.000000 . . .
Ti1 Ti 0.47661(9) -0.01573(7) 0.41888(5) 0.0358(3) Uani 1.000000 . . .
P1 P 0.80677(13) -0.25346(11) 0.51655(8) 0.0389(4) Uani 1.000000 . . .
O2 O 0.3981(3) -0.0218(3) 0.4945(2) 0.0360(9) Uani 1.000000 . . .
O3 O 0.4577(3) 0.1176(3) 0.4303(2) 0.0408(10) Uani 1.000000 . . .
O4 O 0.5003(3) -0.1500(3) 0.4064(2) 0.0397(10) Uani 1.000000 . . .
O7 O 0.3466(3) -0.0747(3) 0.3491(2) 0.0429(10) Uani 1.000000 . . .
O10 O 0.5814(4) 0.0168(3) 0.3693(2) 0.0442(10) Uani 1.000000 . . .
O11 O 0.4717(4) -0.3086(3) 0.3788(2) 0.0491(11) Uani 1.000000 . . .
O14 O 0.5051(4) 0.2773(3) 0.4533(3) 0.0618(14) Uani 1.000000 . . .
O15 O 0.8545(4) 0.3604(4) 0.3623(3) 0.0705(15) Uani 1.000000 . . .
O16 O 0.1357(4) -0.4469(3) 0.1821(3) 0.0733(17) Uani 1.000000 . . .
C1 C 0.2942(5) -0.1663(4) 0.3086(3) 0.0348(13) Uani 1.000000 . . .
C2 C 0.3387(4) -0.2464(4) 0.3154(3) 0.0314(12) Uani 1.000000 . . .
C3 C 0.5241(5) 0.1982(4) 0.4282(3) 0.0378(13) Uani 1.000000 . . .
C4 C 0.2832(5) -0.3386(4) 0.2713(3) 0.0379(13) Uani 1.000000 . . .
H4 H 0.3130(5) -0.3917(4) 0.2749(3) 0.0455(16) Uiso 1.000000 R . .
C5 C 0.4414(5) -0.2366(4) 0.3684(3) 0.0336(13) Uani 1.000000 . . .
C6 C 0.8933(5) -0.1437(4) 0.5825(3) 0.0358(13) Uani 1.000000 . . .
C8 C 0.1962(5) -0.1812(4) 0.2592(3) 0.0405(14) Uani 1.000000 . . .
H8 H 0.1666(5) -0.1282(4) 0.2549(3) 0.0486(17) Uiso 1.000000 R . .
C9 C 0.1840(5) -0.3527(4) 0.2222(3) 0.0439(15) Uani 1.000000 . . .
C10 C 0.1405(5) -0.2736(4) 0.2154(3) 0.0427(15) Uani 1.000000 . . .
H10 H 0.0746(5) -0.2824(4) 0.1819(3) 0.0512(18) Uiso 1.000000 R . .
C11 C 0.7377(5) 0.1040(5) 0.3398(3) 0.0452(15) Uani 1.000000 . . .
H11 H 0.7545(5) 0.0452(5) 0.3215(3) 0.0543(18) Uiso 1.000000 R . .
C12 C 0.6450(5) 0.1032(4) 0.3685(3) 0.0381(13) Uani 1.000000 . . .
C19 C 0.6196(5) 0.1920(4) 0.3967(3) 0.0363(13) Uani 1.000000 . . .
C20 C 0.8957(5) -0.2773(4) 0.4574(3) 0.0397(14) Uani 1.000000 . . .
C23 C 0.9688(6) -0.0727(5) 0.5670(3) 0.0501(16) Uani 1.000000 . . .
H23 H 0.9812(6) -0.0840(5) 0.5233(3) 0.060(2) Uiso 1.000000 R . .
C26 C 0.7978(5) -0.3530(4) 0.5560(3) 0.0451(15) Uani 1.000000 . . .
C29 C 0.2835(5) -0.0183(5) 0.4890(4) 0.0577(19) Uani 1.000000 . . .
H29a H 0.2382(9) -0.0817(11) 0.486(3) 0.087(3) Uiso 1.000000 GR . .
H29b H 0.2787(8) 0.029(3) 0.5287(13) 0.087(3) Uiso 1.000000 GR . .
H29c H 0.2559(14) 0.000(4) 0.4486(14) 0.087(3) Uiso 1.000000 GR . .
C30 C 0.8043(5) 0.1904(5) 0.3384(3) 0.0502(16) Uani 1.000000 . . .
H30 H 0.8656(5) 0.1899(5) 0.3187(3) 0.060(2) Uiso 1.000000 R . .
C31 C 1.0258(6) 0.0149(5) 0.6165(4) 0.0603(19) Uani 1.000000 . . .
H31 H 1.0764(6) 0.0620(5) 0.6058(4) 0.072(2) Uiso 1.000000 R . .
C32 C 1.0082(7) 0.0323(5) 0.6804(4) 0.062(2) Uani 1.000000 . . .
H32 H 1.0453(7) 0.0917(5) 0.7132(4) 0.074(2) Uiso 1.000000 R . .
C33 C 0.7805(5) 0.2793(5) 0.3662(3) 0.0478(16) Uani 1.000000 . . .
C34 C 0.6902(5) 0.2803(4) 0.3954(3) 0.0429(15) Uani 1.000000 . . .
H34 H 0.6755(5) 0.3398(4) 0.4146(3) 0.0515(18) Uiso 1.000000 R . .
C36 C 0.8779(7) -0.1235(5) 0.6481(4) 0.0607(19) Uani 1.000000 . . .
H36 H 0.8271(7) -0.1694(5) 0.6598(4) 0.073(2) Uiso 1.000000 R . .
C41 C 0.9362(7) -0.0373(6) 0.6961(4) 0.069(2) Uani 1.000000 . . .
H41 H 0.9264(7) -0.0260(6) 0.7404(4) 0.083(3) Uiso 1.000000 R . .
C42 C 0.7003(7) -0.4298(5) 0.5312(4) 0.070(2) Uani 1.000000 . . .
H42 H 0.6416(7) -0.4279(5) 0.4964(4) 0.085(3) Uiso 1.000000 R . .
C43 C 0.8549(7) -0.2872(5) 0.3890(4) 0.063(2) Uani 1.000000 . . .
H43 H 0.7812(7) -0.2833(5) 0.3726(4) 0.075(2) Uiso 1.000000 R . .
C46 C 1.0061(6) -0.2822(6) 0.4788(4) 0.062(2) Uani 1.000000 . . .
H46 H 1.0356(6) -0.2747(6) 0.5251(4) 0.074(2) Uiso 1.000000 R . .
C47 C 1.0749(7) -0.2977(6) 0.4345(5) 0.076(2) Uani 1.000000 . . .
H47 H 1.1487(7) -0.3015(6) 0.4507(5) 0.091(3) Uiso 1.000000 R . .
C49 C 1.0333(9) -0.3071(6) 0.3678(5) 0.081(3) Uani 1.000000 . . .
H49 H 1.0792(9) -0.3165(6) 0.3376(5) 0.097(3) Uiso 1.000000 R . .
C50 C 0.6898(10) -0.5082(6) 0.5575(6) 0.093(3) Uani 1.000000 . . .
H50 H 0.6253(10) -0.5603(6) 0.5390(6) 0.112(4) Uiso 1.000000 R . .
C51 C 0.8802(7) -0.3569(6) 0.6086(5) 0.075(2) Uani 1.000000 . . .
H51 H 0.9458(7) -0.3058(6) 0.6261(5) 0.089(3) Uiso 1.000000 R . .
C56 C 0.9245(10) -0.3032(7) 0.3439(5) 0.089(3) Uani 1.000000 . . .
H56 H 0.8962(10) -0.3111(7) 0.2974(5) 0.106(4) Uiso 1.000000 R . .
C60 C 0.8685(9) -0.4366(8) 0.6371(6) 0.108(4) Uani 1.000000 . . .
H60 H 0.9247(9) -0.4384(8) 0.6733(6) 0.130(4) Uiso 1.000000 R . .
C61 C 0.7712(10) -0.5110(7) 0.6095(6) 0.093(3) Uani 1.000000 . U .
H61 H 0.7615(10) -0.5645(7) 0.6272(6) 0.111(3) Uiso 1.000000 R . .
C62 C 0.8453(8) 0.4530(6) 0.3991(6) 0.103(4) Uani 1.000000 . . .
H62a H 0.771(2) 0.461(2) 0.382(3) 0.154(5) Uiso 1.000000 GR . .
H62b H 0.858(6) 0.457(2) 0.4470(8) 0.154(5) Uiso 1.000000 GR . .
H62c H 0.901(5) 0.5041(6) 0.393(3) 0.154(5) Uiso 1.000000 GR . .
C64 C 0.0328(8) -0.4646(6) 0.1343(5) 0.098(3) Uani 1.000000 . U .
H64a H 0.0436(15) -0.429(4) 0.101(2) 0.147(5) Uiso 1.000000 GR . .
H64b H 0.006(3) -0.5335(9) 0.111(3) 0.147(5) Uiso 1.000000 GR . .
H64c H -0.0218(19) -0.443(5) 0.1574(7) 0.147(5) Uiso 1.000000 GR . .
Ag1 Ag 0.09476(10) -0.26103(9) 0.00480(7) 0.0621(5) Uani 1.000000 . . 1
Ti2 Ti 0.00705(9) 0.02118(7) 0.08036(6) 0.0384(3) Uani 1.000000 . . .
P2 P 0.28509(15) -0.26497(14) 0.01381(9) 0.0480(4) Uani 1.000000 . . .
O1 O 0.1028(3) 0.0162(3) 0.0120(2) 0.0372(9) Uani 1.000000 . . .
O5 O 0.1341(3) 0.0749(3) 0.1535(2) 0.0439(10) Uani 1.000000 . . .
O6 O 0.0132(3) -0.1159(3) 0.0765(2) 0.0417(10) Uani 1.000000 . . .
O8 O -0.0002(3) 0.1567(3) 0.0862(2) 0.0434(10) Uani 1.000000 . . .
O9 O -0.0351(4) -0.2708(3) 0.0724(2) 0.0486(11) Uani 1.000000 . . .
O12 O -0.1080(4) -0.0013(3) 0.1248(2) 0.0496(11) Uani 1.000000 . . .
O13 O 0.0612(4) 0.3105(3) 0.0903(3) 0.0628(14) Uani 1.000000 . . .
O0AA O 0.4059(4) 0.4484(4) 0.2818(3) 0.0737(16) Uani 1.000000 . . .
C7 C 0.2007(5) 0.1666(4) 0.1847(3) 0.0394(14) Uani 1.000000 . . .
C13 C -0.0504(5) -0.1874(4) 0.0907(3) 0.0402(14) Uani 1.000000 . . .
C14 C 0.3412(6) 0.3535(5) 0.2520(3) 0.0500(16) Uani 1.000000 . . .
C15 C 0.1755(5) 0.2476(4) 0.1654(3) 0.0403(14) Uani 1.000000 . . .
C16 C -0.1624(5) -0.0770(5) 0.1423(3) 0.0457(15) Uani 1.000000 . . .
O17 O -0.3238(5) -0.3036(5) 0.2086(3) 0.094(2) Uani 1.000000 . . .
C18 C 0.0752(5) 0.2396(4) 0.1112(3) 0.0417(14) Uani 1.000000 . . .
C21 C 0.2953(5) 0.1803(5) 0.2371(3) 0.0465(16) Uani 1.000000 . . .
H21 H 0.3125(5) 0.1263(5) 0.2497(3) 0.0558(19) Uiso 1.000000 R . .
C22 C -0.1358(5) -0.1675(5) 0.1285(3) 0.0419(14) Uani 1.000000 . . .
C24 C 0.2476(5) 0.3405(5) 0.1996(3) 0.0483(16) Uani 1.000000 . . .
H24 H 0.2320(5) 0.3947(5) 0.1867(3) 0.0579(19) Uiso 1.000000 R . .
C25 C 0.3649(5) 0.2731(5) 0.2712(3) 0.0491(16) Uani 1.000000 . . .
H25 H 0.4276(5) 0.2813(5) 0.3069(3) 0.0589(19) Uiso 1.000000 R . .
C27 C 0.3807(5) -0.1557(5) 0.0769(3) 0.0448(15) Uani 1.000000 . . .
C28 C 0.4524(6) -0.0838(6) 0.0615(4) 0.062(2) Uani 1.000000 . . .
H28 H 0.4626(6) -0.0938(6) 0.0173(4) 0.075(2) Uiso 1.000000 R . .
C35 C -0.2467(6) -0.0639(6) 0.1778(4) 0.061(2) Uani 1.000000 . . .
H35 H -0.2656(6) -0.0040(6) 0.1862(4) 0.073(2) Uiso 1.000000 R . .
C37 C 0.3699(6) -0.1390(6) 0.1434(4) 0.0602(19) Uani 1.000000 . . .
H37 H 0.3214(6) -0.1866(6) 0.1550(4) 0.072(2) Uiso 1.000000 R . .
C38 C 0.3232(6) -0.3686(5) 0.0382(4) 0.0526(17) Uani 1.000000 . . .
C39 C 0.5091(7) 0.0026(6) 0.1105(5) 0.073(2) Uani 1.000000 . . .
H39 H 0.5557(7) 0.0515(6) 0.0989(5) 0.087(3) Uiso 1.000000 R . .
C40 C 0.4977(6) 0.0175(6) 0.1760(4) 0.068(2) Uani 1.000000 . . .
H40 H 0.5369(6) 0.0762(6) 0.2090(4) 0.082(3) Uiso 1.000000 R . .
C44 C 0.2163(6) 0.0093(6) 0.0246(4) 0.068(2) Uani 1.000000 . . .
H44a H 0.2656(7) 0.0711(13) 0.028(3) 0.102(3) Uiso 1.000000 GR . .
H44b H 0.2360(16) -0.007(4) 0.0669(15) 0.102(3) Uiso 1.000000 GR . .
H44c H 0.2245(12) -0.041(3) -0.0123(14) 0.102(3) Uiso 1.000000 GR . .
C45 C 0.4299(7) -0.0529(6) 0.1931(4) 0.068(2) Uani 1.000000 . . .
H45 H 0.4235(7) -0.0434(6) 0.2380(4) 0.081(3) Uiso 1.000000 R . .
C48 C -0.1944(6) -0.2434(6) 0.1506(4) 0.0568(18) Uani 1.000000 . . .
H48 H -0.1793(6) -0.3047(6) 0.1410(4) 0.068(2) Uiso 1.000000 R . .
C52 C 0.5033(7) 0.4637(6) 0.3344(4) 0.078(3) Uani 1.000000 . . .
H52a H 0.557(2) 0.434(4) 0.3159(7) 0.116(4) Uiso 1.000000 GR . .
H52b H 0.537(3) 0.5328(6) 0.354(2) 0.116(4) Uiso 1.000000 GR . .
H52c H 0.4829(10) 0.435(4) 0.3692(15) 0.116(4) Uiso 1.000000 GR . .
C53 C -0.3006(6) -0.1360(7) 0.1999(4) 0.073(2) Uani 1.000000 . . .
H53 H -0.3551(6) -0.1253(7) 0.2239(4) 0.088(3) Uiso 1.000000 R . .
C54 C 0.3235(7) -0.2706(6) -0.0672(4) 0.064(2) Uani 1.000000 . . .
C55 C 0.4299(7) -0.3688(6) 0.0687(5) 0.083(3) Uani 1.000000 . . .
H55 H 0.4882(7) -0.3120(6) 0.0800(5) 0.100(3) Uiso 1.000000 R . .
C57 C 0.2399(7) -0.4544(7) 0.0199(5) 0.088(3) Uani 1.000000 . . .
H57 H 0.1664(7) -0.4567(7) -0.0027(5) 0.106(3) Uiso 1.000000 R . .
C58 C -0.2749(6) -0.2255(7) 0.1870(4) 0.068(2) Uani 1.000000 . . .
C59 C 0.2518(8) -0.2562(8) -0.1197(4) 0.086(3) Uani 1.000000 . . .
H59 H 0.1837(8) -0.2432(8) -0.1131(4) 0.103(3) Uiso 1.000000 R . .
C63 C 0.2641(9) -0.5392(7) 0.0347(7) 0.115(4) Uani 1.000000 . . .
H63 H 0.2071(9) -0.5973(7) 0.0209(7) 0.139(5) Uiso 1.000000 R . .
C65 C 0.3670(11) -0.5368(7) 0.0679(6) 0.114(4) Uani 1.000000 . . .
H65 H 0.3812(11) -0.5913(7) 0.0808(6) 0.136(5) Uiso 1.000000 R . .
C66 C 0.3740(12) -0.2785(8) -0.1927(5) 0.111(4) Uani 1.000000 . . .
H66 H 0.3868(12) -0.2872(8) -0.2362(5) 0.133(5) Uiso 1.000000 R . .
C67 C 0.4543(10) -0.4525(8) 0.0836(6) 0.112(4) Uani 1.000000 . . .
H67 H 0.5284(10) -0.4518(8) 0.1038(6) 0.134(5) Uiso 1.000000 R . .
C68 C 0.4250(10) -0.2837(9) -0.0767(6) 0.110(3) Uani 1.000000 . U .
H68 H 0.4767(10) -0.2922(9) -0.0409(6) 0.132(4) Uiso 1.000000 R . .
C69 C -0.4063(9) -0.2855(10) 0.2498(6) 0.127(4) Uani 1.000000 . . .
H69a H -0.474(3) -0.281(7) 0.2209(11) 0.190(7) Uiso 1.000000 GR . .
H69b H -0.424(6) -0.338(3) 0.270(4) 0.190(7) Uiso 1.000000 GR . .
H69c H -0.374(3) -0.225(4) 0.286(3) 0.190(7) Uiso 1.000000 GR . .
C70 C 0.2746(11) -0.2598(10) -0.1819(5) 0.121(4) Uani 1.000000 . . .
H70 H 0.2227(11) -0.2495(10) -0.2167(5) 0.145(5) Uiso 1.000000 R . .
C71 C 0.4552(12) -0.2847(9) -0.1397(7) 0.121(4) Uani 1.000000 . U .
H71 H 0.5270(12) -0.2895(9) -0.1447(7) 0.145(4) Uiso 1.000000 R . .

loop_
_atom_site_aniso_label
_atom_site_aniso_U_11
_atom_site_aniso_U_22
_atom_site_aniso_U_33
_atom_site_aniso_U_12
_atom_site_aniso_U_13
_atom_site_aniso_U_23
Ag2 0.0338(8) 0.0787(11) 0.0654(10) 0.0144(7) -0.0008(7) 0.0167(8)
Ti1 0.0403(6) 0.0233(5) 0.0377(6) 0.0039(4) 0.0038(5) 0.0052(4)
P1 0.0332(8) 0.0372(9) 0.0433(9) 0.0069(7) 0.0072(7) 0.0094(7)
O2 0.033(2) 0.027(2) 0.042(2) 0.0026(16) 0.0035(17) 0.0071(17)
O3 0.049(2) 0.025(2) 0.053(3) 0.0085(18) 0.019(2) 0.0144(19)
O4 0.042(2) 0.024(2) 0.041(2) 0.0062(17) -0.0073(18) 0.0012(17)
O7 0.045(2) 0.029(2) 0.047(2) 0.0115(18) -0.0032(19) 0.0065(19)
O10 0.057(3) 0.024(2) 0.047(3) 0.0073(19) 0.012(2) 0.0035(18)
O11 0.049(3) 0.025(2) 0.060(3) 0.0083(18) -0.011(2) 0.009(2)
O14 0.069(3) 0.028(2) 0.096(4) 0.013(2) 0.044(3) 0.011(2)
O15 0.057(3) 0.048(3) 0.106(4) -0.002(2) 0.032(3) 0.024(3)
O16 0.070(3) 0.032(3) 0.081(4) 0.005(2) -0.033(3) -0.006(2)
C1 0.042(3) 0.024(3) 0.035(3) 0.005(2) 0.006(3) 0.008(2)
C2 0.033(3) 0.027(3) 0.029(3) 0.003(2) 0.005(2) 0.006(2)
C3 0.044(3) 0.029(3) 0.041(3) 0.007(3) 0.010(3) 0.013(3)
C4 0.041(3) 0.028(3) 0.041(3) 0.006(2) 0.003(3) 0.010(3)
C5 0.033(3) 0.026(3) 0.036(3) 0.003(2) 0.003(2) 0.004(2)
C6 0.030(3) 0.035(3) 0.042(3) 0.008(2) 0.004(2) 0.013(3)
C8 0.039(3) 0.038(3) 0.041(3) 0.016(3) -0.002(3) 0.011(3)
C9 0.046(4) 0.036(3) 0.038(3) 0.005(3) -0.003(3) 0.004(3)
C10 0.044(4) 0.042(4) 0.033(3) 0.009(3) -0.005(3) 0.008(3)
C11 0.051(4) 0.040(4) 0.043(4) 0.012(3) 0.014(3) 0.005(3)
C12 0.045(3) 0.033(3) 0.034(3) 0.007(3) 0.008(3) 0.009(3)
C19 0.042(3) 0.029(3) 0.037(3) 0.008(2) 0.007(3) 0.009(3)
C20 0.044(4) 0.032(3) 0.041(4) 0.007(3) 0.013(3) 0.008(3)
C23 0.060(4) 0.050(4) 0.036(4) 0.002(3) 0.013(3) 0.013(3)
C26 0.046(4) 0.035(3) 0.056(4) 0.005(3) 0.026(3) 0.010(3)
C29 0.039(4) 0.059(5) 0.069(5) 0.012(3) 0.003(3) 0.014(4)
C30 0.041(4) 0.058(4) 0.048(4) 0.009(3) 0.013(3) 0.010(3)
C31 0.063(5) 0.038(4) 0.068(5) -0.005(3) 0.011(4) 0.013(4)
C32 0.069(5) 0.038(4) 0.059(5) 0.008(3) -0.001(4) -0.001(3)
C33 0.041(4) 0.041(4) 0.057(4) 0.002(3) 0.008(3) 0.018(3)
C34 0.039(3) 0.036(3) 0.053(4) 0.007(3) 0.011(3) 0.014(3)
C36 0.079(5) 0.049(4) 0.049(4) -0.000(4) 0.027(4) 0.009(3)
C41 0.097(6) 0.059(5) 0.039(4) 0.003(4) 0.018(4) 0.002(4)
C42 0.075(5) 0.040(4) 0.084(6) -0.008(4) 0.031(5) 0.005(4)
C43 0.081(5) 0.059(5) 0.057(5) 0.025(4) 0.020(4) 0.024(4)
C46 0.049(4) 0.072(5) 0.058(5) 0.011(4) 0.017(3) 0.008(4)
C47 0.064(5) 0.078(6) 0.093(7) 0.027(4) 0.034(5) 0.020(5)
C49 0.101(7) 0.070(6) 0.102(8) 0.031(5) 0.067(6) 0.041(5)
C50 0.130(9) 0.033(4) 0.115(8) -0.006(5) 0.066(7) 0.012(5)
C51 0.057(5) 0.071(5) 0.112(7) 0.014(4) 0.021(5) 0.058(5)
C56 0.147(10) 0.085(7) 0.058(5) 0.047(6) 0.048(6) 0.032(5)
C60 0.100(8) 0.110(8) 0.155(11) 0.045(7) 0.040(7) 0.094(8)
C61 0.115(7) 0.073(5) 0.116(6) 0.028(4) 0.059(4) 0.047(4)
C62 0.092(7) 0.043(5) 0.178(11) 0.003(4) 0.064(7) 0.028(6)
C64 0.087(5) 0.061(5) 0.107(6) 0.009(3) -0.025(4) -0.003(3)
Ag1 0.0463(9) 0.0667(10) 0.0628(10) 0.0188(7) -0.0009(7) 0.0066(8)
Ti2 0.0421(6) 0.0290(6) 0.0407(6) 0.0088(5) 0.0039(5) 0.0091(5)
P2 0.0465(10) 0.0633(12) 0.0407(9) 0.0231(8) 0.0123(7) 0.0180(8)
O1 0.032(2) 0.030(2) 0.045(2) 0.0088(16) 0.0010(17) 0.0093(18)
O5 0.050(3) 0.033(2) 0.042(2) 0.0110(19) -0.0023(19) 0.0087(19)
O6 0.045(2) 0.034(2) 0.053(3) 0.0110(18) 0.018(2) 0.019(2)
O8 0.044(2) 0.033(2) 0.045(2) 0.0112(19) -0.0037(19) 0.0048(19)
O9 0.053(3) 0.033(2) 0.061(3) 0.008(2) 0.013(2) 0.019(2)
O12 0.055(3) 0.046(3) 0.055(3) 0.019(2) 0.023(2) 0.017(2)
O13 0.072(3) 0.028(2) 0.067(3) 0.001(2) -0.020(3) 0.016(2)
O0AA 0.067(3) 0.045(3) 0.076(4) 0.003(2) -0.026(3) 0.001(3)
C7 0.045(3) 0.033(3) 0.034(3) 0.009(3) 0.003(3) 0.005(3)
C13 0.038(3) 0.040(4) 0.038(3) 0.007(3) -0.002(3) 0.015(3)
C14 0.048(4) 0.042(4) 0.049(4) 0.007(3) 0.000(3) 0.006(3)
C15 0.044(3) 0.036(3) 0.034(3) 0.007(3) -0.001(3) 0.009(3)
C16 0.042(4) 0.055(4) 0.038(3) 0.016(3) 0.006(3) 0.011(3)
O17 0.065(4) 0.120(5) 0.108(5) 0.001(3) 0.041(3) 0.060(4)
C18 0.045(4) 0.032(3) 0.039(3) 0.009(3) -0.002(3) 0.002(3)
C21 0.052(4) 0.043(4) 0.044(4) 0.015(3) 0.001(3) 0.018(3)
C22 0.030(3) 0.051(4) 0.043(4) 0.006(3) 0.006(3) 0.018(3)
C24 0.050(4) 0.038(4) 0.045(4) 0.008(3) -0.008(3) 0.006(3)
C25 0.041(4) 0.056(4) 0.043(4) 0.014(3) -0.003(3) 0.010(3)
C27 0.042(3) 0.055(4) 0.045(4) 0.019(3) 0.013(3) 0.022(3)
C28 0.060(4) 0.086(6) 0.049(4) 0.014(4) 0.017(4) 0.036(4)
C35 0.045(4) 0.078(5) 0.065(5) 0.022(4) 0.021(4) 0.018(4)
C37 0.072(5) 0.060(5) 0.048(4) 0.005(4) 0.022(4) 0.017(4)
C38 0.049(4) 0.056(4) 0.051(4) 0.011(3) 0.011(3) 0.015(3)
C39 0.062(5) 0.072(6) 0.077(6) -0.006(4) 0.007(4) 0.035(5)
C40 0.056(5) 0.063(5) 0.071(6) 0.006(4) -0.008(4) 0.020(4)
C44 0.043(4) 0.093(6) 0.060(5) 0.024(4) 0.001(3) 0.014(4)
C45 0.080(5) 0.068(5) 0.050(4) 0.008(4) 0.020(4) 0.014(4)
C48 0.048(4) 0.062(5) 0.055(4) 0.003(3) 0.007(3) 0.022(4)
C52 0.062(5) 0.054(5) 0.081(6) 0.013(4) -0.024(4) -0.015(4)
C53 0.045(4) 0.104(7) 0.074(6) 0.015(4) 0.026(4) 0.026(5)
C54 0.074(5) 0.075(5) 0.054(5) 0.036(4) 0.025(4) 0.020(4)
C55 0.069(6) 0.056(5) 0.110(7) 0.012(4) -0.011(5) 0.029(5)
C57 0.062(5) 0.070(6) 0.117(8) 0.005(4) -0.006(5) 0.032(6)
C58 0.046(4) 0.093(6) 0.067(5) -0.004(4) 0.020(4) 0.037(5)
C59 0.082(6) 0.129(8) 0.049(5) 0.021(6) 0.015(4) 0.036(5)
C63 0.087(7) 0.053(6) 0.180(12) -0.012(5) -0.011(7) 0.044(7)
C65 0.131(10) 0.062(7) 0.142(10) 0.019(6) 0.002(8) 0.047(7)
C66 0.168(12) 0.121(9) 0.058(6) 0.050(8) 0.057(7) 0.020(6)
C67 0.095(8) 0.089(8) 0.155(11) 0.040(6) 0.004(7) 0.051(7)
C68 0.121(7) 0.149(7) 0.098(6) 0.069(4) 0.052(4) 0.058(4)
C69 0.103(8) 0.194(13) 0.125(9) 0.033(8) 0.077(8) 0.087(9)
C70 0.124(10) 0.180(13) 0.064(7) 0.026(9) 0.024(6) 0.055(7)
C71 0.145(8) 0.146(7) 0.110(6) 0.068(4) 0.066(4) 0.052(4)

loop_
_atom_type_symbol
_atom_type_scat_dispersion_real
_atom_type_scat_dispersion_imag
_atom_type_scat_Cromer_Mann_a1
_atom_type_scat_Cromer_Mann_a2
_atom_type_scat_Cromer_Mann_a3
_atom_type_scat_Cromer_Mann_a4
_atom_type_scat_Cromer_Mann_b1
_atom_type_scat_Cromer_Mann_b2
_atom_type_scat_Cromer_Mann_b3
_atom_type_scat_Cromer_Mann_b4
_atom_type_scat_Cromer_Mann_c
_atom_type_scat_source
_atom_type_scat_dispersion_source
Ag -0.87490 1.10631 19.28080 16.68850 4.80450 1.04630 0.64460 7.47260 24.66050 99.81560 5.17900 'International Tables Volume C Table 6.1.1.4 (pp. 500-502)' 'Brennan, Cowan, Rev. Sci. Instrum., 1992, 63, 850'
C 0.00313 0.00162 2.31000 1.02000 1.58860 0.86500 20.84390 10.20750 0.56870 51.65120 0.21560 'International Tables Volume C Table 6.1.1.4 (pp. 500-502)' 'Brennan, Cowan, Rev. Sci. Instrum., 1992, 63, 850'
H 0.00000 0.00000 0.49300 0.32291 0.14019 0.04081 10.51090 26.12570 3.14236 57.79970 0.00304 'International Tables Volume C Table 6.1.1.4 (pp. 500-502)' 'Brennan, Cowan, Rev. Sci. Instrum., 1992, 63, 850'
O 0.01085 0.00610 3.04850 2.28680 1.54630 0.86700 13.27710 5.70110 0.32390 32.90890 0.25080 'International Tables Volume C Table 6.1.1.4 (pp. 500-502)' 'Brennan, Cowan, Rev. Sci. Instrum., 1992, 63, 850'
P 0.10265 0.09519 6.43450 4.17910 1.78000 1.49080 1.90670 27.15700 0.52600 68.16450 1.11490 'International Tables Volume C Table 6.1.1.4 (pp. 500-502)' 'Brennan, Cowan, Rev. Sci. Instrum., 1992, 63, 850'
Ti 0.28060 0.44884 9.75950 7.35580 1.69910 1.90210 7.85080 0.50000 35.63380 116.10500 1.28070 'International Tables Volume C Table 6.1.1.4 (pp. 500-502)' 'Brennan, Cowan, Rev. Sci. Instrum., 1992, 63, 850'

loop_
_geom_angle_atom_site_label_1
_geom_angle_atom_site_label_2
_geom_angle_atom_site_label_3
_geom_angle
_geom_angle_site_symmetry_1
_geom_angle_site_symmetry_3
_geom_angle_publ_flag
O11 Ag2 P1 140.96(13) . . y
O14 Ag2 P1 113.56(14) 2_656 . y
O14 Ag2 O11 89.95(18) 2_656 . y
O3 Ti1 O2 86.91(16) . . y
O3 Ti1 O2 94.14(16) . 2_656 y
O4 Ti1 O2 94.58(17) . . y
O4 Ti1 O2 85.34(15) . 2_656 y
O4 Ti1 O3 178.22(18) . . y
O7 Ti1 O2 165.26(18) . 2_656 y
O7 Ti1 O2 94.78(18) . . y
O7 Ti1 O3 95.31(17) . . y
O7 Ti1 O4 85.53(16) . . y
O10 Ti1 O2 163.47(17) . . y
O10 Ti1 O2 90.89(17) . 2_656 y
O10 Ti1 O3 86.57(17) . . y
O10 Ti1 O4 91.73(18) . . y
O10 Ti1 O7 100.94(19) . . y
C6 P1 Ag2 113.08(19) . . ?
C20 P1 Ag2 119.2(2) . . ?
C20 P1 C6 103.7(3) . . ?
C26 P1 Ag2 108.0(2) . . ?
C26 P1 C6 106.7(3) . . ?
C26 P1 C20 105.2(3) . . ?
C29 O2 Ti1 127.2(4) . 2_656 ?
C29 O2 Ti1 123.7(4) . . ?
C3 O3 Ti1 132.0(4) . . ?
C5 O4 Ti1 134.2(3) . . ?
C1 O7 Ti1 136.6(3) . . ?
C12 O10 Ti1 132.6(4) . . ?
C5 O11 Ag2 103.6(3) . . ?
C3 O14 Ag2 105.5(4) . 2_656 ?
C62 O15 C33 116.7(6) . . ?
C64 O16 C9 117.4(6) . . ?
C2 C1 O7 121.4(5) . . ?
C8 C1 O7 119.2(5) . . ?
C8 C1 C2 119.4(5) . . ?
C4 C2 C1 119.1(5) . . ?
C5 C2 C1 122.6(5) . . ?
C5 C2 C4 118.3(5) . . ?
O14 C3 O3 118.9(5) . . ?
C19 C3 O3 119.1(5) . . ?
C19 C3 O14 122.0(5) . . ?
H4 C4 C2 119.6(3) . . ?
C9 C4 C2 120.8(5) . . ?
C9 C4 H4 119.6(3) . . ?
O11 C5 O4 118.8(5) . . ?
C2 C5 O4 119.4(5) . . ?
C2 C5 O11 121.7(5) . . ?
C23 C6 P1 121.1(5) . . ?
C36 C6 P1 120.9(5) . . ?
C36 C6 C23 117.7(6) . . ?
H8 C8 C1 119.3(3) . . ?
C10 C8 C1 121.4(5) . . ?
C10 C8 H8 119.3(3) . . ?
C4 C9 O16 115.9(5) . . ?
C10 C9 O16 124.2(5) . . ?
C10 C9 C4 119.9(5) . . ?
C9 C10 C8 119.3(5) . . ?
H10 C10 C8 120.4(3) . . ?
H10 C10 C9 120.4(3) . . ?
C12 C11 H11 119.7(4) . . ?
C30 C11 H11 119.7(4) . . ?
C30 C11 C12 120.7(6) . . ?
C11 C12 O10 119.1(5) . . ?
C19 C12 O10 121.1(5) . . ?
C19 C12 C11 119.8(5) . . ?
C12 C19 C3 123.6(5) . . ?
C34 C19 C3 117.8(5) . . ?
C34 C19 C12 118.6(5) . . ?
C43 C20 P1 120.0(5) . . ?
C46 C20 P1 122.6(5) . . ?
C46 C20 C43 117.3(6) . . ?
H23 C23 C6 119.9(4) . . ?
C31 C23 C6 120.3(6) . . ?
C31 C23 H23 119.9(4) . . ?
C42 C26 P1 117.8(6) . . ?
C51 C26 P1 124.2(5) . . ?
C51 C26 C42 118.0(7) . . ?
H29a C29 O2 109.5 . . ?
H29b C29 O2 109.5 . . ?
H29b C29 H29a 109.5 . . ?
H29c C29 O2 109.5 . . ?
H29c C29 H29a 109.5 . . ?
H29c C29 H29b 109.5 . . ?
H30 C30 C11 119.9(4) . . ?
C33 C30 C11 120.3(6) . . ?
C33 C30 H30 119.9(4) . . ?
H31 C31 C23 119.8(4) . . ?
C32 C31 C23 120.3(7) . . ?
C32 C31 H31 119.8(4) . . ?
H32 C32 C31 120.2(4) . . ?
C41 C32 C31 119.7(7) . . ?
C41 C32 H32 120.2(4) . . ?
C30 C33 O15 114.5(6) . . ?
C34 C33 O15 125.4(6) . . ?
C34 C33 C30 120.1(6) . . ?
C33 C34 C19 120.5(6) . . ?
H34 C34 C19 119.7(3) . . ?
H34 C34 C33 119.7(4) . . ?
H36 C36 C6 119.6(4) . . ?
C41 C36 C6 120.8(7) . . ?
C41 C36 H36 119.6(5) . . ?
C36 C41 C32 121.2(7) . . ?
H41 C41 C32 119.4(4) . . ?
H41 C41 C36 119.4(5) . . ?
H42 C42 C26 119.7(5) . . ?
C50 C42 C26 120.6(9) . . ?
C50 C42 H42 119.7(6) . . ?
H43 C43 C20 120.0(4) . . ?
C56 C43 C20 119.9(8) . . ?
C56 C43 H43 120.0(6) . . ?
H46 C46 C20 118.5(4) . . ?
C47 C46 C20 122.9(8) . . ?
C47 C46 H46 118.5(5) . . ?
H47 C47 C46 120.6(5) . . ?
C49 C47 C46 118.8(8) . . ?
C49 C47 H47 120.6(5) . . ?
H49 C49 C47 119.7(5) . . ?
C56 C49 C47 120.7(8) . . ?
C56 C49 H49 119.7(5) . . ?
H50 C50 C42 119.6(6) . . ?
C61 C50 C42 120.9(9) . . ?
C61 C50 H50 119.6(6) . . ?
H51 C51 C26 119.2(4) . . ?
C60 C51 C26 121.6(8) . . ?
C60 C51 H51 119.2(6) . . ?
C49 C56 C43 120.3(8) . . ?
H56 C56 C43 119.8(6) . . ?
H56 C56 C49 119.8(5) . . ?
H60 C60 C51 121.2(6) . . ?
C61 C60 C51 117.6(10) . . ?
C61 C60 H60 121.2(6) . . ?
C60 C61 C50 121.3(9) . . ?
H61 C61 C50 119.4(6) . . ?
H61 C61 C60 119.4(6) . . ?
H62a C62 O15 109.5 . . ?
H62b C62 O15 109.5 . . ?
H62b C62 H62a 109.5 . . ?
H62c C62 O15 109.5 . . ?
H62c C62 H62a 109.5 . . ?
H62c C62 H62b 109.5 . . ?
H64a C64 O16 109.5 . . ?
H64b C64 O16 109.5 . . ?
H64b C64 H64a 109.5 . . ?
H64c C64 O16 109.5 . . ?
H64c C64 H64a 109.5 . . ?
H64c C64 H64b 109.5 . . ?
O9 Ag1 P2 137.63(13) . . y
O13 Ag1 P2 131.18(16) 2 . y
O13 Ag1 O9 87.27(18) 2 . y
O5 Ti2 O1 91.89(18) . . y
O5 Ti2 O1 163.86(18) . 2 y
O6 Ti2 O1 87.16(16) . . y
O6 Ti2 O1 94.19(16) . 2 y
O6 Ti2 O5 93.44(17) . . y
O8 Ti2 O1 86.51(16) . 2 y
O8 Ti2 O1 94.12(17) . . y
O8 Ti2 O5 86.16(17) . . y
O8 Ti2 O6 178.67(18) . . y
O12 Ti2 O1 164.81(18) . . y
O12 Ti2 O1 93.00(18) . 2 y
O12 Ti2 O5 101.8(2) . . y
O12 Ti2 O6 85.43(18) . . y
O12 Ti2 O8 93.41(19) . . y
C27 P2 Ag1 111.1(2) . . ?
C38 P2 Ag1 115.5(2) . . ?
C38 P2 C27 106.2(3) . . ?
C54 P2 Ag1 111.9(3) . . ?
C54 P2 C27 107.1(3) . . ?
C54 P2 C38 104.4(3) . . ?
C44 O1 Ti2 125.9(4) . 2 ?
C44 O1 Ti2 125.6(4) . . ?
C7 O5 Ti2 134.3(4) . . ?
C13 O6 Ti2 133.6(4) . . ?
C18 O8 Ti2 132.6(4) . . ?
C13 O9 Ag1 106.6(4) . . ?
C16 O12 Ti2 136.0(4) . . ?
C18 O13 Ag1 110.1(4) . 2 ?
C52 O0AA C14 117.3(6) . . ?
C15 C7 O5 121.5(5) . . ?
C21 C7 O5 119.0(5) . . ?
C21 C7 C15 119.5(5) . . ?
O9 C13 O6 118.2(6) . . ?
C22 C13 O6 119.7(5) . . ?
C22 C13 O9 122.1(6) . . ?
C24 C14 O0AA 116.0(6) . . ?
C25 C14 O0AA 124.5(6) . . ?
C25 C14 C24 119.5(6) . . ?
C18 C15 C7 122.8(5) . . ?
C24 C15 C7 118.8(5) . . ?
C24 C15 C18 118.3(5) . . ?
C22 C16 O12 122.1(6) . . ?
C35 C16 O12 118.7(6) . . ?
C35 C16 C22 119.2(6) . . ?
C69 O17 C58 115.9(8) . . ?
O13 C18 O8 119.9(5) . . ?
C15 C18 O8 118.7(5) . . ?
C15 C18 O13 121.4(5) . . ?
H21 C21 C7 119.5(4) . . ?
C25 C21 C7 121.0(6) . . ?
C25 C21 H21 119.5(4) . . ?
C16 C22 C13 122.3(6) . . ?
C48 C22 C13 118.7(6) . . ?
C48 C22 C16 119.0(6) . . ?
C15 C24 C14 121.3(6) . . ?
H24 C24 C14 119.3(4) . . ?
H24 C24 C15 119.3(3) . . ?
C21 C25 C14 119.9(6) . . ?
H25 C25 C14 120.0(4) . . ?
H25 C25 C21 120.0(4) . . ?
C28 C27 P2 124.6(5) . . ?
C37 C27 P2 117.1(5) . . ?
C37 C27 C28 117.9(7) . . ?
H28 C28 C27 119.6(4) . . ?
C39 C28 C27 120.8(7) . . ?
C39 C28 H28 119.6(5) . . ?
H35 C35 C16 119.3(4) . . ?
C53 C35 C16 121.5(8) . . ?
C53 C35 H35 119.3(5) . . ?
H37 C37 C27 119.4(4) . . ?
C45 C37 C27 121.2(7) . . ?
C45 C37 H37 119.4(4) . . ?
C55 C38 P2 124.2(6) . . ?
C57 C38 P2 117.6(6) . . ?
C57 C38 C55 118.0(7) . . ?
H39 C39 C28 119.8(5) . . ?
C40 C39 C28 120.4(7) . . ?
C40 C39 H39 119.8(5) . . ?
H40 C40 C39 119.9(5) . . ?
C45 C40 C39 120.2(8) . . ?
C45 C40 H40 119.9(5) . . ?
H44a C44 O1 109.5 . . ?
H44b C44 O1 109.5 . . ?
H44b C44 H44a 109.5 . . ?
H44c C44 O1 109.5 . . ?
H44c C44 H44a 109.5 . . ?
H44c C44 H44b 109.5 . . ?
C40 C45 C37 119.6(7) . . ?
H45 C45 C37 120.2(4) . . ?
H45 C45 C40 120.2(5) . . ?
H48 C48 C22 120.3(4) . . ?
C58 C48 C22 119.4(7) . . ?
C58 C48 H48 120.3(5) . . ?
H52a C52 O0AA 109.5 . . ?
H52b C52 O0AA 109.5 . . ?
H52b C52 H52a 109.5 . . ?
H52c C52 O0AA 109.5 . . ?
H52c C52 H52a 109.5 . . ?
H52c C52 H52b 109.5 . . ?
H53 C53 C35 120.0(5) . . ?
C58 C53 C35 120.0(7) . . ?
C58 C53 H53 120.0(5) . . ?
C59 C54 P2 119.8(6) . . ?
C68 C54 P2 122.8(7) . . ?
C68 C54 C59 117.3(8) . . ?
H55 C55 C38 119.3(5) . . ?
C67 C55 C38 121.4(9) . . ?
C67 C55 H55 119.3(6) . . ?
H57 C57 C38 119.6(5) . . ?
C63 C57 C38 120.8(8) . . ?
C63 C57 H57 119.6(5) . . ?
C48 C58 O17 114.7(8) . . ?
C53 C58 O17 124.4(8) . . ?
C53 C58 C48 120.9(7) . . ?
H59 C59 C54 118.5(5) . . ?
C70 C59 C54 123.1(10) . . ?
C70 C59 H59 118.5(7) . . ?
H63 C63 C57 119.8(5) . . ?
C65 C63 C57 120.4(9) . . ?
C65 C63 H63 119.8(6) . . ?
H65 C65 C63 120.1(6) . . ?
C67 C65 C63 119.8(9) . . ?
C67 C65 H65 120.1(6) . . ?
C70 C66 H66 119.8(6) . . ?
C71 C66 H66 119.8(7) . . ?
C71 C66 C70 120.4(10) . . ?
C65 C67 C55 119.3(10) . . ?
H67 C67 C55 120.3(6) . . ?
H67 C67 C65 120.3(6) . . ?
H68 C68 C54 118.9(6) . . ?
C71 C68 C54 122.1(11) . . ?
C71 C68 H68 118.9(7) . . ?
H69a C69 O17 109.5 . . ?
H69b C69 O17 109.5 . . ?
H69b C69 H69a 109.5 . . ?
H69c C69 O17 109.5 . . ?
H69c C69 H69a 109.5 . . ?
H69c C69 H69b 109.5 . . ?
C66 C70 C59 119.5(11) . . ?
H70 C70 C59 120.3(7) . . ?
H70 C70 C66 120.3(6) . . ?
C68 C71 C66 117.2(11) . . ?
H71 C71 C66 121.4(7) . . ?
H71 C71 C68 121.4(7) . . ?

loop_
_geom_bond_atom_site_label_1
_geom_bond_atom_site_label_2
_geom_bond_distance
_geom_bond_site_symmetry_2
_geom_bond_publ_flag
Ag2 P1 2.3410(19) . y
Ag2 O11 2.293(4) . y
Ag2 O14 2.439(5) 2_656 y
Ti1 Ti1 3.202(2) 2_656 y
Ti1 O2 2.014(4) 2_656 y
Ti1 O2 2.007(4) . y
Ti1 O3 1.959(4) . y
Ti1 O4 1.992(4) . y
Ti1 O7 1.842(4) . y
Ti1 O10 1.863(4) . y
P1 C6 1.814(6) . ?
P1 C20 1.821(6) . ?
P1 C26 1.812(7) . ?
O2 C29 1.417(7) . ?
O3 C3 1.307(7) . ?
O4 C5 1.298(6) . ?
O7 C1 1.348(6) . ?
O10 C12 1.348(7) . ?
O11 C5 1.227(6) . ?
O14 C3 1.233(7) . ?
O15 C33 1.371(7) . ?
O15 C62 1.420(10) . ?
O16 C9 1.367(7) . ?
O16 C64 1.391(9) . ?
C1 C2 1.405(7) . ?
C1 C8 1.372(8) . ?
C2 C4 1.385(7) . ?
C2 C5 1.471(7) . ?
C3 C19 1.468(8) . ?
C4 H4 0.9300 . ?
C4 C9 1.382(8) . ?
C6 C23 1.390(8) . ?
C6 C36 1.380(9) . ?
C8 H8 0.9300 . ?
C8 C10 1.385(8) . ?
C9 C10 1.386(8) . ?
C10 H10 0.9300 . ?
C11 H11 0.9300 . ?
C11 C12 1.394(8) . ?
C11 C30 1.368(9) . ?
C12 C19 1.406(8) . ?
C19 C34 1.411(8) . ?
C20 C43 1.372(9) . ?
C20 C46 1.376(9) . ?
C23 H23 0.9300 . ?
C23 C31 1.385(9) . ?
C26 C42 1.389(9) . ?
C26 C51 1.362(10) . ?
C29 H29a 0.9600 . ?
C29 H29b 0.9600 . ?
C29 H29c 0.9600 . ?
C30 H30 0.9300 . ?
C30 C33 1.397(9) . ?
C31 H31 0.9300 . ?
C31 C32 1.357(10) . ?
C32 H32 0.9300 . ?
C32 C41 1.353(10) . ?
C33 C34 1.374(9) . ?
C34 H34 0.9300 . ?
C36 H36 0.9300 . ?
C36 C41 1.364(10) . ?
C41 H41 0.9300 . ?
C42 H42 0.9300 . ?
C42 C50 1.365(12) . ?
C43 H43 0.9300 . ?
C43 C56 1.401(11) . ?
C46 H46 0.9300 . ?
C46 C47 1.379(11) . ?
C47 H47 0.9300 . ?
C47 C49 1.343(12) . ?
C49 H49 0.9300 . ?
C49 C56 1.362(13) . ?
C50 H50 0.9300 . ?
C50 C61 1.341(14) . ?
C51 H51 0.9300 . ?
C51 C60 1.411(11) . ?
C56 H56 0.9300 . ?
C60 H60 0.9300 . ?
C60 C61 1.370(14) . ?
C61 H61 0.9300 . ?
C62 H62a 0.9600 . ?
C62 H62b 0.9600 . ?
C62 H62c 0.9600 . ?
C64 H64a 0.9600 . ?
C64 H64b 0.9600 . ?
C64 H64c 0.9600 . ?
Ag1 P2 2.346(2) . y
Ag1 O9 2.336(5) . y
Ag1 O13 2.335(4) 2 y
Ti2 Ti2 3.203(2) 2 y
Ti2 O1 2.014(4) . y
Ti2 O1 2.006(4) 2 y
Ti2 O5 1.851(4) . y
Ti2 O6 1.989(4) . y
Ti2 O8 1.963(4) . y
Ti2 O12 1.859(4) . y
P2 C27 1.821(7) . ?
P2 C38 1.812(7) . ?
P2 C54 1.820(8) . ?
O1 C44 1.410(7) . ?
O5 C7 1.352(7) . ?
O6 C13 1.301(7) . ?
O8 C18 1.291(7) . ?
O9 C13 1.244(7) . ?
O12 C16 1.335(8) . ?
O13 C18 1.234(7) . ?
O0AA C14 1.377(8) . ?
O0AA C52 1.402(8) . ?
C7 C15 1.399(8) . ?
C7 C21 1.381(8) . ?
C13 C22 1.469(9) . ?
C14 C24 1.375(8) . ?
C14 C25 1.382(9) . ?
C15 C18 1.470(8) . ?
C15 C24 1.396(8) . ?
C16 C22 1.395(9) . ?
C16 C35 1.408(9) . ?
O17 C58 1.387(9) . ?
O17 C69 1.478(11) . ?
C21 H21 0.9300 . ?
C21 C25 1.384(9) . ?
C22 C48 1.414(9) . ?
C24 H24 0.9300 . ?
C25 H25 0.9300 . ?
C27 C28 1.371(9) . ?
C27 C37 1.378(9) . ?
C28 H28 0.9300 . ?
C28 C39 1.369(11) . ?
C35 H35 0.9300 . ?
C35 C53 1.349(11) . ?
C37 H37 0.9300 . ?
C37 C45 1.382(10) . ?
C38 C55 1.354(10) . ?
C38 C57 1.371(10) . ?
C39 H39 0.9300 . ?
C39 C40 1.363(11) . ?
C40 H40 0.9300 . ?
C40 C45 1.349(11) . ?
C44 H44a 0.9600 . ?
C44 H44b 0.9600 . ?
C44 H44c 0.9600 . ?
C45 H45 0.9300 . ?
C48 H48 0.9300 . ?
C48 C58 1.390(11) . ?
C52 H52a 0.9600 . ?
C52 H52b 0.9600 . ?
C52 H52c 0.9600 . ?
C53 H53 0.9300 . ?
C53 C58 1.376(12) . ?
C54 C59 1.349(11) . ?
C54 C68 1.354(12) . ?
C55 H55 0.9300 . ?
C55 C67 1.393(12) . ?
C57 H57 0.9300 . ?
C57 C63 1.409(12) . ?
C59 H59 0.9300 . ?
C59 C70 1.364(13) . ?
C63 H63 0.9300 . ?
C63 C65 1.317(14) . ?
C65 H65 0.9300 . ?
C65 C67 1.389(14) . ?
C66 H66 0.9300 . ?
C66 C70 1.362(15) . ?
C66 C71 1.372(15) . ?
C67 H67 0.9300 . ?
C68 H68 0.9300 . ?
C68 C71 1.422(14) . ?
C69 H69a 0.9600 . ?
C69 H69b 0.9600 . ?
C69 H69c 0.9600 . ?
C70 H70 0.9300 . ?
C71 H71 0.9300 . ?

loop_
_geom_torsion_atom_site_label_1
_geom_torsion_atom_site_label_2
_geom_torsion_atom_site_label_3
_geom_torsion_atom_site_label_4
_geom_torsion
_geom_torsion_site_symmetry_1
_geom_torsion_site_symmetry_2
_geom_torsion_site_symmetry_3
_geom_torsion_site_symmetry_4
_geom_torsion_publ_flag
Ag2 O11 C5 O4 4.5(4) . . . . ?
Ag2 O11 C5 C2 -173.7(3) . . . . ?
Ag2 O14 C3 O3 16.3(4) 2_656 . . . ?
Ag2 O14 C3 C19 -163.1(3) 2_656 . . . ?
Ti1 O3 C3 O14 -162.4(6) . . . . ?
Ti1 O3 C3 C19 17.0(5) . . . . ?
Ti1 O4 C5 O11 -170.1(6) . . . . ?
Ti1 O4 C5 C2 8.2(5) . . . . ?
Ti1 O7 C1 C2 1.0(6) . . . . ?
Ti1 O7 C1 C8 -178.1(6) . . . . ?
Ti1 O10 C12 C11 163.0(5) . . . . ?
Ti1 O10 C12 C19 -16.5(5) . . . . ?
P1 C6 C23 C31 173.6(5) . . . . ?
P1 C6 C36 C41 -174.5(6) . . . . ?
P1 C20 C43 C56 178.4(6) . . . . ?
P1 C20 C46 C47 -178.3(6) . . . . ?
P1 C26 C42 C50 178.2(6) . . . . ?
P1 C26 C51 C60 -179.9(8) . . . . ?
O3 C3 C19 C12 -0.4(7) . . . . ?
O3 C3 C19 C34 -179.7(5) . . . . ?
O4 C5 C2 C1 -6.9(7) . . . . ?
O4 C5 C2 C4 174.2(5) . . . . ?
O7 C1 C2 C4 -178.4(5) . . . . ?
O7 C1 C2 C5 2.7(7) . . . . ?
O7 C1 C8 C10 178.8(6) . . . . ?
O10 C12 C11 C30 -179.8(6) . . . . ?
O10 C12 C19 C3 -0.3(7) . . . . ?
O10 C12 C19 C34 178.9(5) . . . . ?
O11 C5 C2 C1 171.3(6) . . . . ?
O11 C5 C2 C4 -7.5(7) . . . . ?
O14 C3 C19 C12 178.9(6) . . . . ?
O14 C3 C19 C34 -0.3(7) . . . . ?
O15 C33 C30 C11 179.2(6) . . . . ?
O15 C33 C34 C19 -179.9(6) . . . . ?
O16 C9 C4 C2 -179.3(6) . . . . ?
O16 C9 C10 C8 179.7(7) . . . . ?
C1 C2 C4 C9 -1.3(7) . . . . ?
C1 C8 C10 C9 0.6(7) . . . . ?
C2 C4 C9 C10 1.6(7) . . . . ?
C3 C19 C12 C11 -179.7(6) . . . . ?
C3 C19 C34 C33 -179.6(5) . . . . ?
C4 C9 C10 C8 -1.2(8) . . . . ?
C6 C23 C31 C32 -0.2(8) . . . . ?
C6 C36 C41 C32 2.1(9) . . . . ?
C11 C12 C19 C34 -0.5(7) . . . . ?
C11 C30 C33 C34 0.2(8) . . . . ?
C12 C19 C34 C33 1.2(7) . . . . ?
C19 C34 C33 C30 -1.0(7) . . . . ?
C20 C43 C56 C49 -1.2(9) . . . . ?
C20 C46 C47 C49 1.0(9) . . . . ?
C23 C31 C32 C41 1.3(9) . . . . ?
C26 C42 C50 C61 2.7(10) . . . . ?
C26 C51 C60 C61 0.7(10) . . . . ?
C31 C32 C41 C36 -2.3(9) . . . . ?
C42 C50 C61 C60 -1.4(11) . . . . ?
C43 C56 C49 C47 1.2(11) . . . . ?
C46 C47 C49 C56 -1.1(10) . . . . ?
C50 C61 C60 C51 -0.3(12) . . . . ?
Ag1 O9 C13 O6 -7.3(4) . . . . ?
Ag1 O9 C13 C22 173.8(3) . . . . ?
Ag1 O13 C18 O8 -8.6(5) 2 . . . ?
Ag1 O13 C18 C15 172.6(4) 2 . . . ?
Ti2 O5 C7 C15 4.2(6) . . . . ?
Ti2 O5 C7 C21 -176.3(6) . . . . ?
Ti2 O6 C13 O9 168.4(5) . . . . ?
Ti2 O6 C13 C22 -12.7(5) . . . . ?
Ti2 O8 C18 O13 156.8(6) . . . . ?
Ti2 O8 C18 C15 -24.4(5) . . . . ?
Ti2 O12 C16 C22 1.1(6) . . . . ?
Ti2 O12 C16 C35 179.1(6) . . . . ?
P2 C27 C28 C39 170.3(6) . . . . ?
P2 C27 C37 C45 -172.8(6) . . . . ?
P2 C38 C55 C67 -177.2(9) . . . . ?
P2 C38 C57 C63 177.5(9) . . . . ?
P2 C54 C59 C70 -179.7(9) . . . . ?
P2 C54 C68 C71 -177.9(9) . . . . ?
O5 C7 C15 C18 0.9(7) . . . . ?
O5 C7 C15 C24 179.9(6) . . . . ?
O5 C7 C21 C25 -179.0(6) . . . . ?
O6 C13 C22 C16 8.6(7) . . . . ?
O6 C13 C22 C48 -172.4(5) . . . . ?
O8 C18 C15 C7 8.8(7) . . . . ?
O8 C18 C15 C24 -170.3(6) . . . . ?
O9 C13 C22 C16 -172.6(6) . . . . ?
O9 C13 C22 C48 6.4(7) . . . . ?
O12 C16 C22 C13 -3.2(7) . . . . ?
O12 C16 C22 C48 177.9(6) . . . . ?
O12 C16 C35 C53 -176.6(7) . . . . ?
O13 C18 C15 C7 -172.4(6) . . . . ?
O13 C18 C15 C24 8.5(8) . . . . ?
O0AA C14 C24 C15 179.9(6) . . . . ?
O0AA C14 C25 C21 -178.9(7) . . . . ?
C7 C15 C24 C14 -0.8(7) . . . . ?
C7 C21 C25 C14 -1.1(8) . . . . ?
C13 C22 C16 C35 178.9(6) . . . . ?
C13 C22 C48 C58 179.5(6) . . . . ?
C14 C24 C15 C18 178.3(7) . . . . ?
C16 C22 C48 C58 -1.5(7) . . . . ?
C16 C35 C53 C58 -1.0(9) . . . . ?
O17 C58 C48 C22 -177.5(6) . . . . ?
O17 C58 C53 C35 178.7(8) . . . . ?
C22 C48 C58 C53 1.9(8) . . . . ?
C27 C28 C39 C40 1.9(9) . . . . ?
C27 C37 C45 C40 1.9(9) . . . . ?
C28 C39 C40 C45 -0.4(10) . . . . ?
C35 C53 C58 C48 -0.6(9) . . . . ?
C37 C45 C40 C39 -1.5(10) . . . . ?
C38 C55 C67 C65 -1.1(12) . . . . ?
C38 C57 C63 C65 1.5(13) . . . . ?
C54 C59 C70 C66 -0.1(13) . . . . ?
C54 C68 C71 C66 -4.3(14) . . . . ?
C55 C67 C65 C63 5.0(15) . . . . ?
C57 C63 C65 C67 -5.2(16) . . . . ?
C59 C70 C66 C71 -6.1(15) . . . . ?

loop_
_restr_U_iso_atom_site_label
_restr_U_iso_weight_param
C61 0.0100
C64 0.0100
C68 0.0100
C71 0.0100

loop_
_atom_site_anharm_gc_c_label
_atom_site_anharm_gc_c_111
_atom_site_anharm_gc_c_112
_atom_site_anharm_gc_c_113
_atom_site_anharm_gc_c_122
_atom_site_anharm_gc_c_123
_atom_site_anharm_gc_c_133
_atom_site_anharm_gc_c_222
_atom_site_anharm_gc_c_223
_atom_site_anharm_gc_c_233
_atom_site_anharm_gc_c_333
Ag2 -0.00000004(16) 0.00000030(9) 0.00000022(6) 0.00000080(9) 0.00000014(4) -0.00000010(4) 0.00000332(18) 0.00000045(7) -0.00000010(5) 0.00000022(5)
Ag1 0.00000085(19) -0.00000009(10) -0.00000077(7) 0.00000052(9) -0.00000015(5) 0.00000067(4) 0.00000207(16) -0.00000024(6) 0.00000014(4) -0.00000041(5)

loop_
_atom_site_anharm_gc_d_label
_atom_site_anharm_gc_d_1111
_atom_site_anharm_gc_d_1112
_atom_site_anharm_gc_d_1113
_atom_site_anharm_gc_d_1122
_atom_site_anharm_gc_d_1123
_atom_site_anharm_gc_d_1133
_atom_site_anharm_gc_d_1222
_atom_site_anharm_gc_d_1223
_atom_site_anharm_gc_d_1233
_atom_site_anharm_gc_d_1333
_atom_site_anharm_gc_d_2222
_atom_site_anharm_gc_d_2223
_atom_site_anharm_gc_d_2233
_atom_site_anharm_gc_d_2333
_atom_site_anharm_gc_d_3333
Ag2 -0.000000034(13) -0.000000043(7) -0.000000012(4) -0.000000021(5) -0.000000012(3) 0.000000003(2) 0.000000014(7) -0.000000011(3) -0.0000000074(18) -0.000000007(2) 0.000000046(14) 0.000000000(5) -0.000000006(3) -0.000000004(2) 0.000000007(3)
Ag1 0.000000010(17) -0.000000042(8) -0.000000021(5) -0.000000022(6) -0.000000010(3) 0.000000013(3) 0.000000004(7) -0.000000016(3) -0.0000000056(18) -0.000000006(2) 0.000000025(12) -0.000000022(4) -0.000000005(2) -0.000000003(2) 0.000000007(3)
